data_2210428
loop_
_publ_author_name
'Zhou, Fu-Hui'
'Gu, Xiao-Dan'
'Zhou, Hua'
'Xu, Jing-Wei'
'Zhao, Hong-Bin'

_publ_section_title
;
 (<i>E</i>)-6-Fluoropyridine-2-carbaldehyde oxime
;
_journal_coeditor_code XU2070
_journal_issue 9
_journal_name_full 'Acta Crystallographica Section E'
_journal_page_first o3959
_journal_page_last o3960
_journal_paper_doi 10.1107/S1600536806032533
_journal_volume 62
_journal_year 2006
_chemical_formula_iupac 'C6 H5 F N2 O'
_chemical_formula_moiety 'C6 H5 F N2 O'
_chemical_formula_sum 'C6 H5 F N2 O'
_chemical_formula_weight 140.12
_chemical_name_systematic
;
(E)-6-fluoropyridine-2-carbaldehyde oxime
;
_space_group_IT_number 14
_symmetry_cell_setting monoclinic
_symmetry_space_group_name_Hall '-P 2ybc'
_symmetry_space_group_name_H-M 'P 1 21/c 1'
_atom_sites_solution_hydrogens geom
_atom_sites_solution_primary direct
_atom_sites_solution_secondary difmap
_cell_angle_alpha 90.00
_cell_angle_beta 91.998(5)
_cell_angle_gamma 90.00
_cell_formula_units_Z 4
_cell_length_a 8.006(2)
_cell_length_b 8.525(2)
_cell_length_c 9.260(2)
_cell_measurement_reflns_used 252
_cell_measurement_temperature 293(2)
_cell_measurement_theta_max 20.7
_cell_measurement_theta_min 2.5
_cell_volume 631.6(3)
_computing_cell_refinement 'SAINT (Bruker, 2003)'
_computing_data_collection 'SMART (Bruker, 1998)'
_computing_data_reduction SAINT
_computing_molecular_graphics 'SHELXTL (Bruker, 1997)'
_computing_publication_material SHELXTL
_computing_structure_refinement 'SHELXL97 (Sheldrick, 1997)'
_computing_structure_solution 'SHELXS97 (Sheldrick, 1997)'
_diffrn_ambient_temperature 293(2)
_diffrn_measured_fraction_theta_full 1.00
_diffrn_measured_fraction_theta_max 1.00
_diffrn_measurement_device_type 'Bruker SMART APEX CCD detector'
_diffrn_measurement_method '\f and \w'
_diffrn_radiation_monochromator graphite
_diffrn_radiation_source 'fine-focus sealed tube'
_diffrn_radiation_type MoK\a
_diffrn_radiation_wavelength 0.71073
_diffrn_reflns_av_R_equivalents 0.067
_diffrn_reflns_av_sigmaI/netI 0.082
_diffrn_reflns_limit_h_max 8
_diffrn_reflns_limit_h_min -9
_diffrn_reflns_limit_k_max 10
_diffrn_reflns_limit_k_min -10
_diffrn_reflns_limit_l_max 11
_diffrn_reflns_limit_l_min -9
_diffrn_reflns_number 3566
_diffrn_reflns_theta_full 26.0
_diffrn_reflns_theta_max 26.0
_diffrn_reflns_theta_min 2.5
_diffrn_standards_interval_count 0
_diffrn_standards_interval_time 0
_diffrn_standards_number 0
_exptl_absorpt_coefficient_mu 0.124
_exptl_absorpt_correction_type none
_exptl_crystal_colour colorless
_exptl_crystal_density_diffrn 1.474
_exptl_crystal_density_method 'not measured'
_exptl_crystal_description prism
_exptl_crystal_F_000 288
_exptl_crystal_size_max 0.13
_exptl_crystal_size_mid 0.11
_exptl_crystal_size_min 0.07
_refine_diff_density_max 0.16
_refine_diff_density_min -0.24
_refine_ls_extinction_method none
_refine_ls_goodness_of_fit_ref 0.983
_refine_ls_hydrogen_treatment constr
_refine_ls_matrix_type full
_refine_ls_number_parameters 91
_refine_ls_number_reflns 1250
_refine_ls_number_restraints 0
_refine_ls_restrained_S_all 0.983
_refine_ls_R_factor_all 0.149
_refine_ls_R_factor_gt 0.061
_refine_ls_shift/su_max 0.000
_refine_ls_shift/su_mean 0.000
_refine_ls_structure_factor_coef Fsqd
_refine_ls_weighting_details 'calc w=1/[\s^2^(Fo^2^)+(0.0465P)^2^] where P=(Fo^2^+2Fc^2^)/3'
_refine_ls_weighting_scheme calc
_refine_ls_wR_factor_gt 0.106
_refine_ls_wR_factor_ref 0.135
_reflns_number_gt 582
_reflns_number_total 1250
_reflns_threshold_expression I>2\s(I)
_cod_data_source_file xu2070.cif
_cod_data_source_block I
_cod_depositor_comments
;
The following automatic conversions were performed:
'_symmetry_cell_setting' value 'Monoclinic' changed to 'monoclinic'
according to '/home/saulius/struct/CIF-dictionaries/cif_core.dic'
dictionary named 'cif_core.dic' version 2.4.1 from 2010-06-29.

Automatic conversion script
Id: cif_fix_enum 1527 2010-12-29 10:47:43Z saulius 

The following automatic conversions were performed:

'_symmetry_cell_setting' value 'Monoclinic' changed to 'monoclinic'
according to /home/saulius/struct/CIF-dictionaries/cif_core.dic
dictionary named 'cif_core.dic' version 2.4.1 from 2010-06-29.

Automatic conversion script
Id: cif_fix_values 1715 2011-07-08 13:25:40Z adriana 
;
_cod_original_sg_symbol_H-M 'P 21/c'
_cod_database_code 2210428
_cod_database_fobs_code 2210428

loop_
_symmetry_equiv_pos_as_xyz
'x, y, z'
'-x, y+1/2, -z+1/2'
'-x, -y, -z'
'x, -y-1/2, z-1/2'

loop_
_atom_site_type_symbol
_atom_site_label
_atom_site_fract_x
_atom_site_fract_y
_atom_site_fract_z
_atom_site_U_iso_or_equiv
_atom_site_adp_type
_atom_site_calc_flag
_atom_site_refinement_flags
_atom_site_occupancy
F F1 0.8952(2) -0.0145(2) 1.1302(2) 0.0716(8) Uani d . 1
N N1 0.7137(3) 0.1128(3) 0.9842(3) 0.0416(7) Uani d . 1
N N2 0.4620(3) 0.3511(3) 0.7545(3) 0.0434(8) Uani d . 1
O O1 0.3320(3) 0.3151(2) 0.6552(2) 0.0547(7) Uani d . 1
H H1 0.3200 0.4137 0.5889 0.082 Uiso d R 1
C C1 0.8359(4) 0.1257(4) 1.0818(4) 0.0466(9) Uani d . 1
C C2 0.9038(4) 0.2605(5) 1.1368(4) 0.0578(11) Uani d . 1
H H2 0.9910 0.2594 1.2058 0.069 Uiso calc R 1
C C3 0.8366(4) 0.3973(4) 1.0848(4) 0.0543(10) Uani d . 1
H H3 0.8780 0.4930 1.1183 0.065 Uiso calc R 1
C C4 0.7067(4) 0.3932(4) 0.9821(3) 0.0473(9) Uani d . 1
H H4 0.6596 0.4856 0.9462 0.057 Uiso calc R 1
C C5 0.6486(4) 0.2495(4) 0.9340(3) 0.0384(8) Uani d . 1
C C6 0.5128(4) 0.2321(4) 0.8239(3) 0.0434(9) Uani d . 1
H H6 0.4650 0.1344 0.8057 0.052 Uiso calc R 1

loop_
_atom_site_aniso_label
_atom_site_aniso_U_11
_atom_site_aniso_U_22
_atom_site_aniso_U_33
_atom_site_aniso_U_12
_atom_site_aniso_U_13
_atom_site_aniso_U_23
F1 0.0807(16) 0.0614(15) 0.0706(16) 0.0172(12) -0.0283(12) 0.0082(12)
N1 0.0436(18) 0.0417(17) 0.0390(17) 0.0035(14) -0.0058(14) -0.0006(14)
N2 0.0445(18) 0.0408(16) 0.0443(17) 0.0014(15) -0.0082(14) 0.0013(14)
O1 0.0574(16) 0.0473(15) 0.0576(16) 0.0001(12) -0.0247(13) 0.0069(12)
C1 0.047(2) 0.047(2) 0.045(2) 0.0081(18) -0.0034(19) -0.0007(19)
C2 0.049(2) 0.068(3) 0.055(3) -0.003(2) -0.015(2) -0.013(2)
C3 0.057(3) 0.048(2) 0.057(3) -0.0066(19) -0.006(2) -0.013(2)
C4 0.051(2) 0.042(2) 0.049(2) 0.0017(18) -0.0002(19) -0.0036(18)
C5 0.0392(19) 0.0355(18) 0.040(2) -0.0022(17) -0.0017(16) -0.0011(18)
C6 0.044(2) 0.0362(19) 0.049(2) -0.0032(17) -0.0080(18) -0.0019(18)

loop_
_atom_type_symbol
_atom_type_description
_atom_type_scat_dispersion_real
_atom_type_scat_dispersion_imag
_atom_type_scat_source
C C 0.0033 0.0016 'International Tables Vol C Tables 4.2.6.8 and 6.1.1.4'
H H 0.0000 0.0000 'International Tables Vol C Tables 4.2.6.8 and 6.1.1.4'
N N 0.0061 0.0033 'International Tables Vol C Tables 4.2.6.8 and 6.1.1.4'
O O 0.0106 0.0060 'International Tables Vol C Tables 4.2.6.8 and 6.1.1.4'
F F 0.0171 0.0103 'International Tables Vol C Tables 4.2.6.8 and 6.1.1.4'

loop_
_geom_angle_atom_site_label_1
_geom_angle_atom_site_label_2
_geom_angle_atom_site_label_3
_geom_angle
C1 N1 C5 115.7(3)
C6 N2 O1 112.2(2)
N2 O1 H1 105.2
N1 C1 F1 113.4(3)
N1 C1 C2 127.3(3)
F1 C1 C2 119.3(3)
C1 C2 C3 116.2(3)
C1 C2 H2 121.9
C3 C2 H2 121.9
C2 C3 C4 119.9(3)
C2 C3 H3 120.1
C4 C3 H3 120.1
C5 C4 C3 118.7(3)
C5 C4 H4 120.6
C3 C4 H4 120.6
N1 C5 C4 122.2(3)
N1 C5 C6 114.7(3)
C4 C5 C6 123.1(3)
N2 C6 C5 119.3(3)
N2 C6 H6 120.3
C5 C6 H6 120.3

loop_
_geom_bond_atom_site_label_1
_geom_bond_atom_site_label_2
_geom_bond_distance
F1 C1 1.356(3)
N1 C1 1.313(4)
N1 C5 1.353(4)
N2 C6 1.260(3)
N2 O1 1.399(3)
O1 H1 1.0429
C1 C2 1.363(5)
C2 C3 1.365(5)
C2 H2 0.9300
C3 C4 1.385(4)
C3 H3 0.9300
C4 C5 1.379(4)
C4 H4 0.9300
C5 C6 1.472(4)
C6 H6 0.9300

loop_
_geom_hbond_atom_site_label_D
_geom_hbond_atom_site_label_H
_geom_hbond_atom_site_label_A
_geom_hbond_site_symmetry_A
_geom_hbond_distance_DH
_geom_hbond_distance_HA
_geom_hbond_distance_DA
_geom_hbond_angle_DHA
_geom_hbond_publ_flag
O1 H1 N1 2_656 1.04 1.84 2.865(3) 165 y

loop_
_cod_related_entry_id
_cod_related_entry_database
_cod_related_entry_code
1 ChemSpider 21178731
